data_4026855
loop_
_publ_author_name
'Prasad Ganji'
'Hasim Ibrahim'

_publ_section_title
;
 Deoxygenation of Hydroquinones as a General Route to Norbornane-Fused
 Aromatic Systems: An Entry into Substituted and Functionalized Dimethano-
 and Methanoanthracenes
;
_journal_name_full 'Journal of Organic Chemistry'
_journal_page_first 511
_journal_page_last 518
_journal_paper_doi 10.1021/jo202023w
_journal_volume 77
_journal_year 2012
_chemical_formula_moiety 'C16 H16 O'
_chemical_formula_sum 'C16 H16 O'
_chemical_formula_weight 224.29
_chemical_name_systematic
; 
 ? 
;
_space_group_IT_number 2
_symmetry_cell_setting triclinic
_symmetry_space_group_name_Hall '-P 1'
_symmetry_space_group_name_H-M 'P -1'
_atom_sites_solution_hydrogens geom
_atom_sites_solution_primary direct
_atom_sites_solution_secondary difmap
_audit_creation_method SHELXL-97
_cell_angle_alpha 96.773(7)
_cell_angle_beta 92.481(7)
_cell_angle_gamma 99.717(8)
_cell_formula_units_Z 1
_cell_length_a 5.7182(5)
_cell_length_b 5.9604(6)
_cell_length_c 8.6336(7)
_cell_measurement_reflns_used 4974
_cell_measurement_temperature 100(2)
_cell_measurement_theta_max 76.4089
_cell_measurement_theta_min 5.1656
_cell_volume 287.41(5)
_computing_cell_refinement
; 
CrysAlisPro, Oxford Diffraction Ltd., 
Version 1.171.33.55 (release 05-01-2010 CrysAlis171 .NET) 
(compiled Jan  5 2010,16:28:46) 
;
_computing_data_collection
; 
CrysAlisPro, Oxford Diffraction Ltd., 
Version 1.171.33.55 (release 05-01-2010 CrysAlis171 .NET) 
(compiled Jan  5 2010,16:28:46) 
;
_computing_data_reduction
; 
CrysAlisPro, Oxford Diffraction Ltd., 
Version 1.171.33.55 (release 05-01-2010 CrysAlis171 .NET) 
(compiled Jan  5 2010,16:28:46) 
;
_computing_structure_refinement 'SHELXL-97 (Sheldrick, 1997)'
_computing_structure_solution 'SHELXS-97 (Sheldrick, 1990)'
_diffrn_ambient_temperature 100(2)
_diffrn_detector_area_resol_mean 10.3196
_diffrn_measured_fraction_theta_full 0.993
_diffrn_measured_fraction_theta_max 0.986
_diffrn_measurement_device_type 'SuperNova, Dual, Cu at zero, Atlas'
_diffrn_measurement_method '\w scans'
_diffrn_radiation_monochromator mirror
_diffrn_radiation_source 'SuperNova (Cu) x-ray Source'
_diffrn_radiation_type CuK\a
_diffrn_radiation_wavelength 1.54184
_diffrn_reflns_av_R_equivalents 0.0279
_diffrn_reflns_av_sigmaI/netI 0.0119
_diffrn_reflns_limit_h_max 7
_diffrn_reflns_limit_h_min -7
_diffrn_reflns_limit_k_max 7
_diffrn_reflns_limit_k_min -7
_diffrn_reflns_limit_l_max 10
_diffrn_reflns_limit_l_min -10
_diffrn_reflns_number 6566
_diffrn_reflns_theta_full 75.00
_diffrn_reflns_theta_max 76.61
_diffrn_reflns_theta_min 5.17
_exptl_absorpt_coefficient_mu 0.610
_exptl_absorpt_correction_T_max 0.983
_exptl_absorpt_correction_T_min 0.932
_exptl_absorpt_correction_type analytical
_exptl_absorpt_process_details
; 
CrysAlisPro, Oxford Diffraction Ltd., 
Version 1.171.33.55 (release 05-01-2010 CrysAlis171 .NET) 
(compiled Jan  5 2010,16:28:46) 
Analytical numeric absorption correction using a multifaceted crystal
model based on expressions derived by R.C. Clark & J.S. Reid.
(Clark, R. C. & Reid, J. S. (1995). Acta Cryst. A51, 887-897)
;
_exptl_crystal_colour colourless
_exptl_crystal_density_diffrn 1.296
_exptl_crystal_description rod
_exptl_crystal_F_000 120
_exptl_crystal_size_max 0.1840
_exptl_crystal_size_mid 0.0626
_exptl_crystal_size_min 0.0296
_refine_diff_density_max 0.227
_refine_diff_density_min -0.177
_refine_diff_density_rms 0.039
_refine_ls_extinction_method none
_refine_ls_goodness_of_fit_ref 1.035
_refine_ls_hydrogen_treatment constr
_refine_ls_matrix_type full
_refine_ls_number_parameters 84
_refine_ls_number_reflns 1198
_refine_ls_number_restraints 0
_refine_ls_restrained_S_all 1.035
_refine_ls_R_factor_all 0.0415
_refine_ls_R_factor_gt 0.0385
_refine_ls_shift/su_max 0.001
_refine_ls_shift/su_mean 0.000
_refine_ls_structure_factor_coef Fsqd
_refine_ls_weighting_details 'calc w=1/[\s^2^(Fo^2^)+(0.0478P)^2^+0.1182P] where P=(Fo^2^+2Fc^2^)/3'
_refine_ls_weighting_scheme calc
_refine_ls_wR_factor_gt 0.0966
_refine_ls_wR_factor_ref 0.0993
_reflns_number_gt 1108
_reflns_number_total 1198
_reflns_threshold_expression I>2\s(I)
_cod_data_source_file jo202023w_si_001.cif
_cod_data_source_block has25
_cod_original_cell_volume 287.41(4)
_cod_database_code 4026855

loop_
_symmetry_equiv_pos_as_xyz
'x, y, z'
'-x, -y, -z'

loop_
_atom_site_label
_atom_site_type_symbol
_atom_site_fract_x
_atom_site_fract_y
_atom_site_fract_z
_atom_site_U_iso_or_equiv
_atom_site_adp_type
_atom_site_occupancy
_atom_site_symmetry_multiplicity
_atom_site_calc_flag
_atom_site_refinement_flags
_atom_site_disorder_assembly
_atom_site_disorder_group
C1 C -0.05852(19) -0.21131(18) 0.56429(13) 0.0203(3) Uani 1 1 d . . .
H1 H -0.0975 -0.3516 0.6071 0.024 Uiso 1 1 calc R . .
C2 C 0.08907(19) -0.02174(19) 0.64740(13) 0.0198(3) Uani 1 1 d . . .
C3 C 0.2214(2) 0.0097(2) 0.80646(13) 0.0230(3) Uani 1 1 d . B .
H3 H 0.1579 -0.0985 0.8809 0.028 Uiso 1 1 calc R . .
C4 C 0.4899(2) 0.0280(2) 0.77734(13) 0.0235(3) Uani 1 1 d . . .
H4A H 0.5177 -0.1015 0.7016 0.028 Uiso 1 1 calc R . .
H4B H 0.5854 0.0295 0.8760 0.028 Uiso 1 1 calc R . .
C5 C 0.5529(2) 0.2602(2) 0.70988(14) 0.0232(3) Uani 1 1 d . . .
H5A H 0.6751 0.3687 0.7787 0.028 Uiso 1 1 calc R . .
H5B H 0.6118 0.2370 0.6040 0.028 Uiso 1 1 calc R . .
C6 C 0.3134(2) 0.34936(19) 0.70453(14) 0.0248(3) Uani 1 1 d . B .
H6 H 0.3234 0.5167 0.6966 0.030 Uiso 1 1 calc R . .
C7 C 0.14640(19) 0.18608(18) 0.58436(13) 0.0203(3) Uani 1 1 d . . .
C8 C 0.2128(2) 0.2650(2) 0.85471(15) 0.0296(3) Uani 1 1 d . . .
H8A H 0.3166 0.3308 0.9495 0.031(7) Uiso 0.50 1 calc PR A 1
H8B H 0.0490 0.2934 0.8689 0.042(9) Uiso 0.50 1 calc PR A 1
O O 0.1387(3) 0.3665(3) 0.9581(2) 0.0361(5) Uani 0.50 1 d P B 2

loop_
_atom_site_aniso_label
_atom_site_aniso_U_11
_atom_site_aniso_U_22
_atom_site_aniso_U_33
_atom_site_aniso_U_23
_atom_site_aniso_U_13
_atom_site_aniso_U_12
C1 0.0175(5) 0.0172(5) 0.0263(6) 0.0040(4) 0.0035(4) 0.0023(4)
C2 0.0164(5) 0.0210(5) 0.0222(6) 0.0022(4) 0.0026(4) 0.0042(4)
C3 0.0212(6) 0.0265(6) 0.0206(6) 0.0027(4) 0.0025(4) 0.0025(4)
C4 0.0196(6) 0.0296(6) 0.0210(6) 0.0039(4) -0.0007(4) 0.0033(4)
C5 0.0182(5) 0.0261(6) 0.0230(6) 0.0001(4) -0.0010(4) -0.0003(4)
C6 0.0223(6) 0.0189(5) 0.0307(6) -0.0031(4) -0.0016(5) 0.0014(4)
C7 0.0159(5) 0.0174(5) 0.0266(6) -0.0005(4) 0.0012(4) 0.0026(4)
C8 0.0227(6) 0.0314(7) 0.0322(7) -0.0058(5) 0.0030(5) 0.0039(5)
O 0.0331(10) 0.0445(11) 0.0283(10) -0.0109(8) 0.0057(8) 0.0097(8)

loop_
_atom_type_symbol
_atom_type_description
_atom_type_scat_dispersion_real
_atom_type_scat_dispersion_imag
_atom_type_scat_source
C C 0.0181 0.0091 'International Tables Vol C Tables 4.2.6.8 and 6.1.1.4'
H H 0.0000 0.0000 'International Tables Vol C Tables 4.2.6.8 and 6.1.1.4'
O O 0.0492 0.0322 'International Tables Vol C Tables 4.2.6.8 and 6.1.1.4'

loop_
_geom_angle_atom_site_label_1
_geom_angle_atom_site_label_2
_geom_angle_atom_site_label_3
_geom_angle
_geom_angle_site_symmetry_1
C7 C1 C2 117.00(10) 2_556
C7 C1 H1 121.5 2_556
C2 C1 H1 121.5 .
C1 C2 C7 121.56(10) .
C1 C2 C3 131.29(10) .
C7 C2 C3 107.11(10) .
C2 C3 C8 98.89(9) .
C2 C3 C4 106.77(9) .
C8 C3 C4 99.53(9) .
C2 C3 H3 116.3 .
C8 C3 H3 116.3 .
C4 C3 H3 116.3 .
C3 C4 C5 103.77(9) .
C3 C4 H4A 111.0 .
C5 C4 H4A 111.0 .
C3 C4 H4B 111.0 .
C5 C4 H4B 111.0 .
H4A C4 H4B 109.0 .
C6 C5 C4 103.57(9) .
C6 C5 H5A 111.0 .
C4 C5 H5A 111.0 .
C6 C5 H5B 111.0 .
C4 C5 H5B 111.0 .
H5A C5 H5B 109.0 .
C7 C6 C8 99.01(9) .
C7 C6 C5 107.21(9) .
C8 C6 C5 99.32(9) .
C7 C6 H6 116.2 .
C8 C6 H6 116.2 .
C5 C6 H6 116.2 .
C1 C7 C2 121.44(10) 2_556
C1 C7 C6 131.65(10) 2_556
C2 C7 C6 106.89(10) .
O C8 C3 134.53(16) .
O C8 C6 129.13(16) .
C3 C8 C6 96.00(9) .
C3 C8 H8A 112.6 .
C6 C8 H8A 112.6 .
C3 C8 H8B 112.6 .
C6 C8 H8B 112.6 .
H8A C8 H8B 110.1 .

loop_
_geom_bond_atom_site_label_1
_geom_bond_atom_site_label_2
_geom_bond_distance
_geom_bond_site_symmetry_2
C1 C7 1.3919(16) 2_556
C1 C2 1.3922(16) .
C1 H1 0.9500 .
C2 C7 1.4055(15) .
C2 C3 1.5149(16) .
C3 C8 1.5392(17) .
C3 C4 1.5546(16) .
C3 H3 1.0000 .
C4 C5 1.5574(16) .
C4 H4A 0.9900 .
C4 H4B 0.9900 .
C5 C6 1.5514(16) .
C5 H5A 0.9900 .
C5 H5B 0.9900 .
C6 C7 1.5158(15) .
C6 C8 1.5446(18) .
C6 H6 1.0000 .
C7 C1 1.3920(16) 2_556
C8 O 1.155(2) .
C8 H8A 0.9900 .
C8 H8B 0.9900 .

loop_
_geom_torsion_atom_site_label_1
_geom_torsion_atom_site_label_2
_geom_torsion_atom_site_label_3
_geom_torsion_atom_site_label_4
_geom_torsion
_geom_torsion_site_symmetry_1
_geom_torsion_site_symmetry_4
C7 C1 C2 C7 0.16(17) 2_556 .
C7 C1 C2 C3 -177.45(11) 2_556 .
C1 C2 C3 C8 -148.27(12) . .
C7 C2 C3 C8 33.86(11) . .
C1 C2 C3 C4 108.90(13) . .
C7 C2 C3 C4 -68.98(11) . .
C2 C3 C4 C5 67.71(11) . .
C8 C3 C4 C5 -34.67(11) . .
C3 C4 C5 C6 -0.93(11) . .
C4 C5 C6 C7 -66.50(11) . .
C4 C5 C6 C8 36.03(10) . .
C1 C2 C7 C1 -0.17(18) . 2_556
C3 C2 C7 C1 177.95(10) . 2_556
C1 C2 C7 C6 -178.62(10) . .
C3 C2 C7 C6 -0.49(12) . .
C8 C6 C7 C1 148.83(12) . 2_556
C5 C6 C7 C1 -108.42(13) . 2_556
C8 C6 C7 C2 -32.94(11) . .
C5 C6 C7 C2 69.81(11) . .
C2 C3 C8 O 121.5(2) . .
C4 C3 C8 O -129.7(2) . .
C2 C3 C8 C6 -51.98(10) . .
C4 C3 C8 C6 56.82(10) . .
C7 C6 C8 O -122.21(18) . .
C5 C6 C8 O 128.55(18) . .
C7 C6 C8 C3 51.77(10) . .
C5 C6 C8 C3 -57.48(10) . .
